data_9014999
loop_
_publ_author_name
'Gruner, W.'

_publ_section_title
;
 The Crystal Structure of Kaolinite
 _cod_database_code 1011045
;
_journal_name_full 'Zeitschrift fur Kristallographie'
_journal_page_first 75
_journal_page_last 88
_journal_volume 83
_journal_year 1932
_chemical_formula_sum 'Al2 O9 Si2'
_chemical_name_mineral Kaolinite
_space_group_IT_number 9
_symmetry_space_group_name_Hall 'C -2yc'
_symmetry_space_group_name_H-M 'C 1 c 1'
_cell_angle_alpha 90
_cell_angle_beta 100.2
_cell_angle_gamma 90
_cell_length_a 5.148
_cell_length_b 8.92
_cell_length_c 14.535
_cell_formula_units_Z 4
_cell_volume 656.901
_database_code_amcsd 0017947
_exptl_crystal_density_diffrn 2.570
_cod_duplicate_entry 1011045
_cod_original_formula_sum 'Al2 Si2 O9'
_cod_database_code 9014999

loop_
_space_group_symop_operation_xyz
x,y,z
1/2+x,1/2+y,z
x,-y,1/2+z
1/2+x,1/2-y,1/2+z

loop_
_atom_site_label
_atom_site_fract_x
_atom_site_fract_y
_atom_site_fract_z
Al1 0.25000 -0.16700 0.00000
Al2 0.25000 0.16700 0.00000
Si1 0.00800 0.50000 0.18800
Si2 0.00800 0.16700 0.18800
O1 -0.04600 0.50000 0.07600
O2 -0.04600 0.16700 0.07600
O3 -0.04600 -0.16700 0.07600
O4 0.03300 0.33300 0.22900
O5 0.28300 -0.41700 0.22900
O6 0.28300 0.08300 0.22900
O7 0.04600 0.00000 0.42400
O8 -0.45400 0.16700 0.42400
O9 0.04600 0.33300 0.42400

loop_
_cod_related_entry_id
_cod_related_entry_database
_cod_related_entry_code
1 AMCSD 0017947
